data_7110972
loop_
_publ_author_name
'Robson, David A.'
'Rees, Leigh H.'
'Mountford, Philip'
'Schr\"oder, Martin'

_publ_section_title
;
 An unprecedented coordination mode for hemilabile pendant-arm
 1,4,7-triazacyclononanes and the synthesis of cationic organoaluminium
 complexes
;
_journal_issue 14
_journal_name_full 'Chemical Communications'
_journal_page_first 1269
_journal_paper_doi 10.1039/b003019h
_journal_year 2000
_chemical_compound_source 'synthesis as described'
_chemical_formula_moiety 'C29 H54 Al N3 O'
_chemical_formula_structural 'C29 H54 AL N3 O'
_chemical_formula_sum 'C29 H54 Al N3 O'
_chemical_formula_weight 487.73
_chemical_name_systematic
;
 [Al(L-1)Me2]
;
_space_group_IT_number 19
_symmetry_cell_setting orthorhombic
_symmetry_space_group_name_Hall 'P 2ac 2ab'
_symmetry_space_group_name_H-M 'P 21 21 21'
_atom_sites_solution_hydrogens geom
_atom_sites_solution_primary direct
_atom_sites_solution_secondary difmap
_audit_creation_method SHELXL
_cell_angle_alpha 90.00
_cell_angle_beta 90.00
_cell_angle_gamma 90.00
_cell_formula_units_Z 4
_cell_length_a 10.3380(6)
_cell_length_b 13.9560(7)
_cell_length_c 20.8520(11)
_cell_measurement_reflns_used 130
_cell_measurement_temperature 293(2)
_cell_measurement_theta_max 0
_cell_measurement_theta_min 0
_cell_volume 3008.5(3)
_computing_cell_refinement DENZO
_computing_data_collection 'Enraf-Nonius DIP2000 Software - XPRESS'
_computing_data_reduction 'DENZO & SCALEPACK'
_computing_molecular_graphics 'Ortep-3 for Windows (Farrugia, 1997)'
_computing_publication_material 'WinGX publication routines (Farrugia, 1998)'
_computing_structure_refinement 'SHELXL-93 (Sheldrick, 1993)'
_computing_structure_solution SIR-92
_diffrn_ambient_temperature 150(2)
_diffrn_measurement_device 'Enraf-Nonius DIP2000 Image Plate Diffractometer'
_diffrn_measurement_method 'Omega scans'
_diffrn_radiation_monochromator graphite
_diffrn_radiation_source 'fine-focus sealed tube'
_diffrn_radiation_type MoK\a
_diffrn_radiation_wavelength 0.71073
_diffrn_reflns_av_R_equivalents 0.0338
_diffrn_reflns_av_sigmaI/netI 0.0475
_diffrn_reflns_limit_h_max 12
_diffrn_reflns_limit_h_min 0
_diffrn_reflns_limit_k_max 17
_diffrn_reflns_limit_k_min -17
_diffrn_reflns_limit_l_max 26
_diffrn_reflns_limit_l_min -26
_diffrn_reflns_number 7450
_diffrn_reflns_theta_max 22.50
_diffrn_reflns_theta_min 1.76
_exptl_absorpt_coefficient_mu 0.091
_exptl_absorpt_correction_type none
_exptl_crystal_colour colourless
_exptl_crystal_density_diffrn 1.077
_exptl_crystal_density_meas ?
_exptl_crystal_density_method none
_exptl_crystal_description prism
_exptl_crystal_F_000 1080
_exptl_crystal_size_max 0.3
_exptl_crystal_size_mid 0.3
_exptl_crystal_size_min 0.3
_refine_diff_density_max 0.302
_refine_diff_density_min -0.226
_refine_diff_density_rms 0.056
_refine_ls_abs_structure_details 'Flack H D (1983), Acta Cryst. A39, 876-881'
_refine_ls_abs_structure_Flack 0.59(36)
_refine_ls_extinction_method none
_refine_ls_goodness_of_fit_all 1.410
_refine_ls_goodness_of_fit_obs 1.421
_refine_ls_matrix_type full
_refine_ls_number_parameters 319
_refine_ls_number_reflns 3924
_refine_ls_number_restraints 6
_refine_ls_restrained_S_all 1.421
_refine_ls_restrained_S_obs 1.420
_refine_ls_R_factor_all 0.0746
_refine_ls_R_factor_obs 0.0715
_refine_ls_shift/esd_max -0.017
_refine_ls_shift/esd_mean 0.002
_refine_ls_structure_factor_coef Fsqd
_refine_ls_weighting_details 'w=1/[\s^2^(Fo^2^)+(0.0253P)^2^+3.4590P] where P=(Fo^2^+2Fc^2^)/3'
_refine_ls_weighting_scheme calc
_refine_ls_wR_factor_all 0.1466
_refine_ls_wR_factor_obs 0.1446
_reflns_number_observed 3832
_reflns_number_total 3926
_reflns_observed_criterion >2sigma(I)
_cod_data_source_file b003019hsup1.cif
_cod_data_source_block compound1
_cod_depositor_comments
;
The following automatic conversions were performed:

'_exptl_crystal_density_meas' value 'not measured' was changed to '?'
- the value is perceived as not measured.

Automatic conversion script
Id: cif_fix_values 3008 2015-01-20 13:52:24Z robertas 

The following automatic conversions were performed:

'_refine_ls_weighting_scheme' value 'calc
w=1/[\s^2^(Fo^2^)+(0.0253P)^2^+3.4590P] where P=(Fo^2^+2Fc^2^)/3' was
changed to 'calc'. New tag '_refine_ls_weighting_details' was
created. The value of the new tag was set to
'w=1/[\s^2^(Fo^2^)+(0.0253P)^2^+3.4590P] where P=(Fo^2^+2Fc^2^)/3'.

Automatic conversion script
Id: cif_fix_values 3143 2015-03-26 13:38:13Z robertas 
;
_cod_original_cell_volume 3008.5(2)
_cod_database_code 7110972

loop_
_symmetry_equiv_pos_as_xyz
'x, y, z'
'-x+1/2, -y, z+1/2'
'x+1/2, -y+1/2, -z'
'-x, y+1/2, -z+1/2'

loop_
_atom_site_aniso_label
_atom_site_aniso_U_11
_atom_site_aniso_U_22
_atom_site_aniso_U_33
_atom_site_aniso_U_23
_atom_site_aniso_U_13
_atom_site_aniso_U_12
Al1 0.0229(7) 0.0201(8) 0.0238(7) 0.0038(7) 0.0001(6) -0.0010(7)
O17 0.018(2) 0.026(2) 0.049(2) -0.003(2) -0.005(2) -0.005(2)
N7 0.023(2) 0.025(2) 0.026(2) -0.002(2) -0.001(2) -0.003(2)
N1 0.026(2) 0.017(2) 0.015(2) 0.001(2) -0.005(2) -0.002(2)
N4 0.026(2) 0.016(2) 0.029(2) 0.003(2) 0.005(2) -0.002(2)
C10 0.023(3) 0.021(3) 0.020(3) 0.000(2) -0.003(2) 0.001(2)
C3 0.035(3) 0.017(3) 0.019(3) -0.003(2) 0.003(2) 0.001(2)
C12 0.028(3) 0.019(2) 0.023(3) -0.003(2) -0.003(2) -0.007(2)
C13 0.026(3) 0.023(3) 0.015(2) 0.005(2) 0.000(2) -0.001(2)
C14 0.035(3) 0.021(3) 0.025(3) -0.002(2) 0.011(2) 0.004(3)
C15 0.035(3) 0.012(2) 0.019(2) 0.001(2) -0.002(2) 0.001(2)
C5 0.032(3) 0.015(2) 0.048(3) 0.003(2) -0.005(3) -0.004(2)
C8 0.023(3) 0.024(3) 0.020(3) -0.001(2) 0.001(2) 0.000(2)
C71 0.025(3) 0.029(3) 0.040(3) -0.008(3) 0.007(2) -0.008(3)
C9 0.026(3) 0.017(2) 0.020(3) -0.008(2) -0.002(2) 0.002(2)
C11 0.018(2) 0.015(2) 0.019(2) 0.005(2) -0.001(2) 0.004(2)
C2 0.033(3) 0.018(2) 0.013(2) 0.003(2) 0.001(2) 0.000(2)
C6 0.029(3) 0.026(3) 0.034(3) 0.006(2) 0.003(2) -0.008(2)
C131 0.025(3) 0.031(3) 0.031(3) -0.004(2) 0.005(2) 0.004(2)
C16 0.027(3) 0.022(3) 0.023(3) 0.003(2) 0.002(2) -0.005(2)
C151 0.038(3) 0.023(3) 0.027(3) -0.003(2) -0.008(3) -0.007(2)
C43 0.040(3) 0.056(4) 0.040(3) 0.018(3) -0.007(3) -0.003(3)
C153 0.043(3) 0.027(3) 0.042(3) 0.006(3) -0.013(3) -0.010(3)
C132 0.033(3) 0.058(4) 0.048(4) -0.003(3) -0.004(3) 0.010(3)
C42 0.039(3) 0.040(3) 0.058(4) 0.011(3) 0.013(3) 0.012(3)
C41 0.018(3) 0.028(3) 0.037(3) 0.015(2) 0.000(2) 0.003(2)
C19 0.030(3) 0.028(3) 0.035(3) 0.003(2) 0.000(3) -0.004(2)
C72 0.023(3) 0.051(4) 0.035(3) -0.002(3) -0.001(2) -0.009(3)
C73 0.032(3) 0.058(4) 0.037(3) -0.011(3) -0.008(3) -0.004(3)
C154 0.057(4) 0.042(3) 0.039(3) -0.005(3) -0.015(3) -0.016(3)
C133 0.033(3) 0.108(6) 0.043(4) 0.003(4) 0.002(3) 0.018(4)
C18 0.039(3) 0.042(3) 0.036(3) 0.001(3) 0.002(2) -0.001(3)
C152 0.055(4) 0.027(3) 0.069(4) -0.013(3) -0.013(3) -0.001(3)
C134 0.036(3) 0.044(4) 0.104(6) 0.012(4) -0.012(4) 0.012(3)

loop_
_atom_site_label
_atom_site_type_symbol
_atom_site_fract_x
_atom_site_fract_y
_atom_site_fract_z
_atom_site_U_iso_or_equiv
_atom_site_thermal_displace_type
_atom_site_occupancy
_atom_site_calc_flag
_atom_site_refinement_flags
Al1 Al 0.31200(13) 0.11801(10) 0.17284(7) 0.0223(3) Uani 1 d .
O17 O 0.3899(3) 0.0138(2) 0.1453(2) 0.0311(9) Uani 1 d .
N7 N 0.6626(4) 0.3524(3) 0.1117(2) 0.0248(10) Uani 1 d .
N1 N 0.4716(3) 0.2003(3) 0.1701(2) 0.0194(8) Uani 1 d .
N4 N 0.3603(4) 0.4004(3) 0.1251(2) 0.0235(9) Uani 1 d .
C10 C 0.5720(4) 0.1409(3) 0.2037(2) 0.0216(11) Uani 1 d .
H10A H 0.6496(4) 0.1793(3) 0.2085(2) 0.026 Uiso 1 calc R
H10B H 0.5407(4) 0.1260(3) 0.2464(2) 0.026 Uiso 1 calc R
C3 C 0.3471(5) 0.3567(3) 0.1877(2) 0.0236(11) Uani 1 d .
H3A H 0.2674(5) 0.3201(3) 0.1885(2) 0.028 Uiso 1 calc R
H3B H 0.3392(5) 0.4073(3) 0.2194(2) 0.028 Uiso 1 calc R
C12 C 0.7368(4) 0.0226(3) 0.1709(2) 0.0233(11) Uani 1 d .
H12 H 0.7975(4) 0.0650(3) 0.1875(2) 0.028 Uiso 1 calc R
C13 C 0.7791(4) -0.0636(3) 0.1472(2) 0.0214(11) Uani 1 d .
C14 C 0.6840(5) -0.1226(3) 0.1215(2) 0.0271(11) Uani 1 d .
H14 H 0.7095(5) -0.1812(3) 0.1046(2) 0.033 Uiso 1 calc R
C15 C 0.5535(5) -0.0998(3) 0.1195(2) 0.0219(11) Uani 1 d .
C5 C 0.4714(5) 0.4641(3) 0.1193(3) 0.0315(13) Uani 1 d .
H5A H 0.5030(5) 0.4787(3) 0.1620(3) 0.038 Uiso 1 calc R
H5B H 0.4428(5) 0.5237(3) 0.1001(3) 0.038 Uiso 1 calc R
C8 C 0.6403(4) 0.2554(3) 0.0875(2) 0.0224(11) Uani 1 d .
H8A H 0.7042(4) 0.2129(3) 0.1062(2) 0.027 Uiso 1 calc R
H8B H 0.6534(4) 0.2554(3) 0.0414(2) 0.027 Uiso 1 calc R
C71 C 0.8005(4) 0.3768(4) 0.1155(2) 0.0312(12) Uani 1 d .
H71 H 0.8048(4) 0.4451(4) 0.1261(2) 0.037 Uiso 1 calc R
C9 C 0.5073(4) 0.2162(3) 0.1016(2) 0.0210(11) Uani 1 d .
H9A H 0.4443(4) 0.2598(3) 0.0832(2) 0.025 Uiso 1 calc R
H9B H 0.4986(4) 0.1556(3) 0.0793(2) 0.025 Uiso 1 calc R
C11 C 0.6079(4) 0.0491(3) 0.1712(2) 0.0174(10) Uani 1 d .
C2 C 0.4565(5) 0.2916(3) 0.2075(2) 0.0217(11) Uani 1 d U
H2A H 0.5367(5) 0.3274(3) 0.2042(2) 0.026 Uiso 1 calc R
H2B H 0.4447(5) 0.2751(3) 0.2523(2) 0.026 Uiso 1 calc R
C6 C 0.5835(5) 0.4248(3) 0.0797(2) 0.0297(13) Uani 1 d .
H6A H 0.5489(5) 0.3973(3) 0.0406(2) 0.036 Uiso 1 calc R
H6B H 0.6390(5) 0.4779(3) 0.0676(2) 0.036 Uiso 1 calc R
C131 C 0.9217(5) -0.0938(4) 0.1469(2) 0.0290(12) Uani 1 d .
C16 C 0.5155(5) -0.0120(3) 0.1460(2) 0.0239(11) Uani 1 d .
C151 C 0.4541(5) -0.1681(3) 0.0886(2) 0.0296(12) Uani 1 d .
C43 C 0.2428(5) 0.4578(4) 0.0303(3) 0.045(2) Uani 1 d .
H43A H 0.2995(29) 0.5106(18) 0.0214(3) 0.068 Uiso 1 calc R
H43B H 0.1576(8) 0.4723(26) 0.0147(4) 0.068 Uiso 1 calc R
H43C H 0.2746(34) 0.4013(10) 0.0093(3) 0.068 Uiso 1 calc R
C153 C 0.3479(5) -0.1947(4) 0.1351(3) 0.0372(14) Uani 1 d .
H15A H 0.2826(16) -0.2309(21) 0.1130(4) 0.056 Uiso 1 calc R
H15B H 0.3102(22) -0.1374(4) 0.1525(12) 0.056 Uiso 1 calc R
H15C H 0.3834(8) -0.2326(20) 0.1692(9) 0.056 Uiso 1 calc R
C132 C 1.0032(5) -0.0308(4) 0.1916(3) 0.046(2) Uani 1 d .
H13A H 1.0914(9) -0.0523(17) 0.1909(14) 0.069 Uiso 1 calc R
H13B H 0.9700(22) -0.0352(21) 0.2345(4) 0.069 Uiso 1 calc R
H13C H 0.9991(29) 0.0346(6) 0.1773(10) 0.069 Uiso 1 calc R
C42 C 0.1922(6) 0.5291(4) 0.1372(3) 0.046(2) Uani 1 d .
H42A H 0.1058(15) 0.5447(16) 0.1240(13) 0.069 Uiso 1 calc R
H42B H 0.2488(22) 0.5817(8) 0.1276(14) 0.069 Uiso 1 calc R
H42C H 0.1934(34) 0.5169(10) 0.1825(3) 0.069 Uiso 1 calc R
C41 C 0.2373(4) 0.4409(4) 0.1018(2) 0.0277(12) Uani 1 d .
H41 H 0.1712(4) 0.3917(4) 0.1088(2) 0.033 Uiso 1 calc R
C19 C 0.1863(5) 0.1634(3) 0.1099(2) 0.0308(12) Uani 1 d .
H19A H 0.2255(10) 0.2115(16) 0.0833(10) 0.046 Uiso 1 calc R
H19B H 0.1130(14) 0.1903(20) 0.1317(2) 0.046 Uiso 1 calc R
H19C H 0.1586(23) 0.1107(5) 0.0837(10) 0.046 Uiso 1 calc R
C72 C 0.8735(5) 0.3646(4) 0.0528(2) 0.0366(14) Uani 1 d .
H72A H 0.8810(28) 0.2977(4) 0.0430(8) 0.055 Uiso 1 calc R
H72B H 0.9583(13) 0.3920(21) 0.0569(6) 0.055 Uiso 1 calc R
H72C H 0.8274(18) 0.3965(21) 0.0190(4) 0.055 Uiso 1 calc R
C73 C 0.8664(5) 0.3246(4) 0.1693(3) 0.0424(14) Uani 1 d .
H73A H 0.9537(12) 0.3471(18) 0.1733(11) 0.064 Uiso 1 calc R
H73B H 0.8668(29) 0.2571(5) 0.1604(8) 0.064 Uiso 1 calc R
H73C H 0.8207(20) 0.3363(20) 0.2086(4) 0.064 Uiso 1 calc R
C154 C 0.3937(6) -0.1183(4) 0.0304(3) 0.0459(15) Uani 1 d .
H15D H 0.3487(32) -0.0618(16) 0.0442(3) 0.069 Uiso 1 calc R
H15E H 0.3340(29) -0.1611(11) 0.0099(11) 0.069 Uiso 1 calc R
H15F H 0.4606(7) -0.1008(25) 0.0007(9) 0.069 Uiso 1 calc R
C133 C 0.9762(6) -0.0822(6) 0.0806(3) 0.062(2) Uani 1 d .
H13D H 1.0663(12) -0.0987(31) 0.0808(5) 0.093 Uiso 1 calc R
H13E H 0.9661(38) -0.0169(9) 0.0670(9) 0.093 Uiso 1 calc R
H13F H 0.9308(29) -0.1237(23) 0.0515(5) 0.093 Uiso 1 calc R
C18 C 0.2616(5) 0.1061(4) 0.2634(2) 0.0388(13) Uani 1 d .
H18A H 0.1698(7) 0.1148(24) 0.2673(3) 0.058 Uiso 1 calc R
H18B H 0.3055(26) 0.1540(16) 0.2882(3) 0.058 Uiso 1 calc R
H18C H 0.2848(30) 0.0436(10) 0.2788(5) 0.058 Uiso 1 calc R
C152 C 0.5155(6) -0.2603(4) 0.0653(3) 0.050(2) Uani 1 d .
H15G H 0.5782(28) -0.2460(4) 0.0327(14) 0.075 Uiso 1 calc R
H15H H 0.4499(8) -0.3015(12) 0.0479(17) 0.075 Uiso 1 calc R
H15I H 0.5574(33) -0.2919(15) 0.1006(5) 0.075 Uiso 1 calc R
C134 C 0.9363(6) -0.1959(4) 0.1704(4) 0.062(2) Uani 1 d .
H13G H 0.8964(37) -0.2021(9) 0.2118(10) 0.093 Uiso 1 calc R
H13H H 1.0265(6) -0.2115(11) 0.1737(20) 0.093 Uiso 1 calc R
H13I H 0.8953(37) -0.2388(5) 0.1407(11) 0.093 Uiso 1 calc R

loop_
_atom_type_symbol
_atom_type_description
_atom_type_scat_dispersion_real
_atom_type_scat_dispersion_imag
_atom_type_scat_source
C C 0.0033 0.0016 'International Tables Vol C Tables 4.2.6.8 and 6.1.1.4'
H H 0.0000 0.0000 'International Tables Vol C Tables 4.2.6.8 and 6.1.1.4'
N N 0.0061 0.0033 'International Tables Vol C Tables 4.2.6.8 and 6.1.1.4'
O O 0.0106 0.0060 'International Tables Vol C Tables 4.2.6.8 and 6.1.1.4'
Al Al 0.0645 0.0514 'International Tables Vol C Tables 4.2.6.8 and 6.1.1.4'

loop_
_geom_angle_atom_site_label_1
_geom_angle_atom_site_label_2
_geom_angle_atom_site_label_3
_geom_angle
O17 Al1 C19 110.7(2)
O17 Al1 C18 111.4(2)
C19 Al1 C18 119.8(2)
O17 Al1 N1 95.0(2)
C19 Al1 N1 110.0(2)
C18 Al1 N1 107.0(2)
C16 O17 Al1 131.2(3)
C6 N7 C8 113.2(4)
C6 N7 C71 114.0(4)
C8 N7 C71 112.7(4)
C9 N1 C2 113.3(3)
C9 N1 C10 110.9(3)
C2 N1 C10 107.4(3)
C9 N1 Al1 108.4(3)
C2 N1 Al1 112.7(3)
C10 N1 Al1 103.8(3)
C3 N4 C5 114.0(4)
C3 N4 C41 112.2(4)
C5 N4 C41 114.7(4)
C11 C10 N1 115.7(4)
N4 C3 C2 115.4(4)
C13 C12 C11 123.0(4)
C12 C13 C14 115.6(4)
C12 C13 C131 123.3(4)
C14 C13 C131 121.1(4)
C15 C14 C13 124.4(4)
C14 C15 C16 117.5(4)
C14 C15 C151 121.3(4)
C16 C15 C151 121.2(4)
N4 C5 C6 115.2(4)
N7 C8 C9 114.3(4)
N7 C71 C73 111.6(4)
N7 C71 C72 114.3(4)
C73 C71 C72 111.3(4)
N1 C9 C8 117.8(4)
C12 C11 C16 119.8(4)
C12 C11 C10 118.1(4)
C16 C11 C10 121.9(4)
N1 C2 C3 116.6(4)
N7 C6 C5 115.3(4)
C133 C131 C134 111.2(5)
C133 C131 C132 107.0(5)
C134 C131 C132 106.7(5)
C133 C131 C13 109.6(4)
C134 C131 C13 110.7(4)
C132 C131 C13 111.6(4)
O17 C16 C11 120.3(4)
O17 C16 C15 119.9(4)
C11 C16 C15 119.7(4)
C153 C151 C152 107.6(4)
C153 C151 C154 108.9(4)
C152 C151 C154 107.6(5)
C153 C151 C15 111.6(4)
C152 C151 C15 112.3(4)
C154 C151 C15 108.8(4)
N4 C41 C42 114.7(4)
N4 C41 C43 110.7(4)
C42 C41 C43 111.5(4)

loop_
_geom_bond_atom_site_label_1
_geom_bond_atom_site_label_2
_geom_bond_distance
Al1 O17 1.759(4)
Al1 C19 1.953(5)
Al1 C18 1.965(5)
Al1 N1 2.011(4)
O17 C16 1.348(6)
N7 C6 1.461(6)
N7 C8 1.463(6)
N7 C71 1.468(6)
N1 C9 1.492(6)
N1 C2 1.501(6)
N1 C10 1.502(5)
N4 C3 1.447(6)
N4 C5 1.458(6)
N4 C41 1.473(6)
C10 C11 1.495(6)
C3 C2 1.508(6)
C12 C13 1.371(6)
C12 C11 1.383(6)
C13 C14 1.390(6)
C13 C131 1.533(7)
C14 C15 1.386(7)
C15 C16 1.401(6)
C15 C151 1.543(7)
C5 C6 1.524(7)
C8 C9 1.509(6)
C71 C73 1.501(7)
C71 C72 1.518(7)
C11 C16 1.384(6)
C131 C133 1.502(7)
C131 C134 1.515(8)
C131 C132 1.533(7)
C151 C153 1.510(7)
C151 C152 1.515(7)
C151 C154 1.532(7)
C43 C41 1.511(7)
C42 C41 1.509(7)
